data_7061890
loop_
_publ_author_name
'Vithana, Vidushi P.'
'Guo, Zhifang'
'Deacon, Glen B.'
'Somers, Anthony E.'
'Junk, Peter C.'

_publ_section_title
;
 Synthesis, structure, and corrosion inhibiting properties of REIII
 3-thiophenecarboxylate complexes
;
_journal_issue 40
_journal_name_full 'New Journal of Chemistry'
_journal_page_first 19104
_journal_page_last 19111
_journal_paper_doi 10.1039/D2NJ03556A
_journal_volume 46
_journal_year 2022
_chemical_formula_moiety 'C30 H26 Lu2 O16 S6, H2 O'
_chemical_formula_sum 'C30 H28 Lu2 O17 S6'
_chemical_formula_weight 1202.82
_space_group_crystal_system monoclinic
_space_group_IT_number 14
_space_group_name_Hall '-P 2yn'
_space_group_name_H-M_alt 'P 1 21/n 1'
_atom_sites_solution_hydrogens mixed
_atom_sites_solution_primary dual
_audit_creation_date 2021-12-13
_audit_creation_method
;
Olex2 1.3
(compiled 2020.02.04 svn.rd84adfe8 for OlexSys, GUI svn.r6032)
;
_audit_update_record
;
2022-07-05 deposited with the CCDC.	2022-09-07 downloaded from the CCDC.
;
_cell_angle_alpha 90
_cell_angle_beta 116.308(4)
_cell_angle_gamma 90
_cell_formula_units_Z 2
_cell_length_a 9.8729(3)
_cell_length_b 19.2032(5)
_cell_length_c 11.0534(4)
_cell_measurement_reflns_used 14414
_cell_measurement_temperature 123.00(10)
_cell_measurement_theta_max 32.1900
_cell_measurement_theta_min 3.7000
_cell_volume 1878.57(12)
_computing_cell_refinement 'CrysAlisPro 1.171.41.113a (Rigaku OD, 2021)'
_computing_data_collection 'CrysAlisPro 1.171.41.113a (Rigaku OD, 2021)'
_computing_data_reduction 'CrysAlisPro 1.171.41.113a (Rigaku OD, 2021)'
_computing_molecular_graphics 'Olex2 1.3 (Dolomanov et al., 2009)'
_computing_publication_material 'Olex2 1.3 (Dolomanov et al., 2009)'
_computing_structure_refinement 'SHELXL 2018/3 (Sheldrick, 2015)'
_computing_structure_solution 'SHELXT 2018/2 (Sheldrick, 2018)'
_diffrn_ambient_environment N~2~
_diffrn_ambient_temperature 123.00(10)
_diffrn_detector 'Hybrid Pixel Array Detector'
_diffrn_detector_area_resol_mean 10.0000
_diffrn_detector_type HyPix
_diffrn_measured_fraction_theta_full 0.998
_diffrn_measured_fraction_theta_max 0.850
_diffrn_measurement_details
;
List of Runs (angles in degrees, time in seconds):

  # Type    Start    End  Width  t~exp~   \w     \q     \k     \f   Frames
#--------------------------------------------------------------------------
  1  \w      4.00  52.00   0.50    0.56    --   -8.90  38.00  60.00   96
  2  \w    -42.00  16.00   0.50    0.56    --    9.22 -87.00  64.00  116
  3  \w    -36.00  21.00   0.50    0.56    --   -8.90  87.00-177.00  114
  4  \w    -42.00  18.00   0.50    0.56    --   -8.90 -87.00  64.00  120
  5  \w    -23.00  24.00   0.50    0.56    --   -8.90 -99.00 -60.00   94
  6  \w    -23.00  24.00   0.50    0.56    --   -8.90 -99.00-120.00   94
  7  \w    -23.00  23.00   0.50    0.56    --   -8.90 -99.00-180.00   92
  8  \w    -22.00  23.00   0.50    0.56    --   -8.90 -99.00-150.00   90
;
_diffrn_measurement_device 'four-circle diffractometer'
_diffrn_measurement_device_type 'XtaLAB Synergy, Dualflex, HyPix'
_diffrn_measurement_method '\w scans'
_diffrn_orient_matrix_type 'CrysAlisPro convention (1999,Acta A55,543-557)'
_diffrn_orient_matrix_UB_11 0.0170704000
_diffrn_orient_matrix_UB_12 -0.0183657000
_diffrn_orient_matrix_UB_13 0.0607282000
_diffrn_orient_matrix_UB_21 -0.0315933000
_diffrn_orient_matrix_UB_22 0.0274683000
_diffrn_orient_matrix_UB_23 0.0221455000
_diffrn_orient_matrix_UB_31 -0.0716713000
_diffrn_orient_matrix_UB_32 -0.0164709000
_diffrn_orient_matrix_UB_33 -0.0307923000
_diffrn_radiation_monochromator mirror
_diffrn_radiation_probe x-ray
_diffrn_radiation_type 'Mo K\a'
_diffrn_radiation_wavelength 0.71073
_diffrn_reflns_av_R_equivalents 0.0460
_diffrn_reflns_av_unetI/netI 0.0415
_diffrn_reflns_Laue_measured_fraction_full 0.998
_diffrn_reflns_Laue_measured_fraction_max 0.850
_diffrn_reflns_limit_h_max 13
_diffrn_reflns_limit_h_min -14
_diffrn_reflns_limit_k_max 28
_diffrn_reflns_limit_k_min -21
_diffrn_reflns_limit_l_max 15
_diffrn_reflns_limit_l_min -14
_diffrn_reflns_number 26278
_diffrn_reflns_point_group_measured_fraction_full 0.998
_diffrn_reflns_point_group_measured_fraction_max 0.850
_diffrn_reflns_theta_full 25.242
_diffrn_reflns_theta_max 32.145
_diffrn_reflns_theta_min 3.705
_diffrn_source 'micro-focus sealed X-ray tube'
_diffrn_source_type 'PhotonJet (Mo) X-ray Source'
_exptl_absorpt_coefficient_mu 5.633
_exptl_absorpt_correction_T_max 1.00000
_exptl_absorpt_correction_T_min 0.50689
_exptl_absorpt_correction_type multi-scan
_exptl_absorpt_process_details
;
CrysAlisPro 1.171.41.113a (Rigaku Oxford Diffraction, 2021)
Empirical absorption correction using spherical harmonics,
implemented in SCALE3 ABSPACK scaling algorithm.
;
_exptl_crystal_colour yellow
_exptl_crystal_colour_primary yellow
_exptl_crystal_density_diffrn 2.126
_exptl_crystal_description prism
_exptl_crystal_F_000 1164
_exptl_crystal_size_max 0.1
_exptl_crystal_size_mid 0.05
_exptl_crystal_size_min 0.02
_refine_diff_density_max 1.121
_refine_diff_density_min -1.617
_refine_diff_density_rms 0.172
_refine_ls_extinction_method none
_refine_ls_goodness_of_fit_ref 1.051
_refine_ls_hydrogen_treatment constr
_refine_ls_matrix_type full
_refine_ls_number_parameters 279
_refine_ls_number_reflns 5615
_refine_ls_number_restraints 3
_refine_ls_restrained_S_all 1.062
_refine_ls_R_factor_all 0.0379
_refine_ls_R_factor_gt 0.0303
_refine_ls_shift/su_max 0.002
_refine_ls_shift/su_mean 0.000
_refine_ls_structure_factor_coef Fsqd
_refine_ls_weighting_details 'w=1/[\s^2^(Fo^2^)+(0.0172P)^2^+4.1736P] where P=(Fo^2^+2Fc^2^)/3'
_refine_ls_weighting_scheme calc
_refine_ls_wR_factor_gt 0.0592
_refine_ls_wR_factor_ref 0.0620
_reflns_Friedel_coverage 0.000
_reflns_number_gt 4901
_reflns_number_total 5615
_reflns_threshold_expression 'I > 2\s(I)'
_cod_data_source_file d2nj03556a2.cif
_cod_data_source_block mx138_21_auto
_cod_depositor_comments 'Adding full bibliography for 7061882--7061892.cif.'
_cod_database_code 7061890
_shelx_shelxl_version_number 2018/3
_chemical_oxdiff_formula 'Lu S O C H'
_chemical_oxdiff_usercomment 'colourless block'
_shelx_space_group_comment
;
The symmetry employed for this shelxl refinement is uniquely defined
by the following loop, which should always be used as a source of
symmetry information in preference to the above space-group names.
They are only intended as comments.
;
_reflns_odcompleteness_completeness 99.71
_reflns_odcompleteness_iscentric 1
_reflns_odcompleteness_theta 28.22
_olex2_refinement_description
;
1. Fixed Uiso
 At 1.2 times of:
  All C(H) groups, All C(H,H) groups
 At 1.5 times of:
  All O(H,H) groups
2. Restrained distances
 C4-C3 \\sim C4A-C5
 with sigma of 0.02
 C14A-C15 \\sim C14-C13
 with sigma of 0.02
 C9-C8 \\sim C9A-C10
 with sigma of 0.02
3. Uiso/Uaniso restraints and constraints
Uanis(S1) = Uanis(S1A)
Uanis(C4A) = Uanis(C4)
Uanis(C14) = Uanis(C14A)
Uanis(S3) = Uanis(S3A)
Uanis(S2A) = Uanis(S2)
Uanis(C9) = Uanis(C9A)
4. Others
 Sof(S2)=Sof(H10A)=Sof(H8BB)=Sof(C9)=Sof(H9)=1-FVAR(1)
 Sof(S2A)=Sof(H10)=Sof(H8AA)=Sof(C9A)=Sof(H9A)=FVAR(1)
 Sof(S3A)=Sof(H13A)=Sof(H15A)=Sof(C14A)=Sof(H14A)=1-FVAR(2)
 Sof(S3)=Sof(H13)=Sof(H15)=Sof(C14)=Sof(H14)=FVAR(2)
 Sof(S1A)=Sof(H5B)=Sof(H3B)=Sof(C4A)=Sof(H4A)=1-FVAR(3)
 Sof(S1)=Sof(H5A)=Sof(H3A)=Sof(C4)=Sof(H4)=FVAR(3)
 Fixed Sof: O9(0.5) H9B(0.5) H9C(0.5)
5.a Free rotating group:
 O9(H9B,H9C)
5.b Rotating group:
 O7(H7A,H7B), O8(H8A,H8B)
5.c Aromatic/amide H refined with riding coordinates:
 C10(H10A), C10(H10), C8(H8AA), C8(H8BB), C5(H5A), C5(H5B), C3(H3B), C3(H3A),
 C13(H13A), C13(H13), C15(H15), C15(H15A), C14(H14), C9(H9), C9A(H9A),
 C14A(H14A), C4A(H4A), C4(H4)
;
_olex2_submission_special_instructions 'No special instructions were received'
_oxdiff_exptl_absorpt_empirical_details
;
Empirical correction (ABSPACK) includes:
- Absorption correction using spherical harmonics
- Frame scaling
;
_oxdiff_exptl_absorpt_empirical_full_max 2.696
_oxdiff_exptl_absorpt_empirical_full_min 0.624

loop_
_space_group_symop_operation_xyz
'x, y, z'
'-x+1/2, y+1/2, -z+1/2'
'-x, -y, -z'
'x-1/2, -y-1/2, z-1/2'

loop_
_atom_site_label
_atom_site_type_symbol
_atom_site_fract_x
_atom_site_fract_y
_atom_site_fract_z
_atom_site_U_iso_or_equiv
_atom_site_adp_type
_atom_site_occupancy
_atom_site_site_symmetry_order
_atom_site_calc_flag
_atom_site_refinement_flags_posn
_atom_site_refinement_flags_adp
_atom_site_refinement_flags_occupancy
_atom_site_disorder_assembly
_atom_site_disorder_group
Lu1 Lu 0.24739(2) 0.49358(2) 0.54938(2) 0.01130(5) Uani 1 1 d . . . . .
S2A S 0.7079(3) 0.22233(16) 0.8104(3) 0.0347(5) Uani 0.580(4) 1 d . . P A 1
S1 S -0.0047(9) 0.3728(3) -0.0799(7) 0.0292(7) Uani 0.469(4) 1 d . . P B 1
S1A S 0.1509(4) 0.4178(2) -0.0687(5) 0.0292(7) Uani 0.531(4) 1 d . . P B 2
O5 O 0.0992(3) 0.42454(14) 0.5941(3) 0.0272(6) Uani 1 1 d . . . . .
O7 O 0.4581(2) 0.56207(12) 0.6078(2) 0.0156(4) Uani 1 1 d . . . . .
H7A H 0.538646 0.535900 0.638062 0.023 Uiso 1 1 d R U . . .
H7B H 0.455818 0.581599 0.535599 0.023 Uiso 1 1 d R U . . .
O2 O 0.2798(2) 0.50001(11) 0.3461(2) 0.0149(4) Uani 1 1 d . . . . .
O1 O 0.0740(2) 0.45168(13) 0.3348(2) 0.0172(5) Uani 1 1 d . . . . .
S3 S 0.0060(4) 0.18509(17) 0.6780(4) 0.0452(6) Uani 0.534(3) 1 d . . P C 1
O8 O 0.2264(3) 0.55052(13) 0.7291(2) 0.0191(5) Uani 1 1 d . . . . .
H8A H 0.276748 0.527210 0.804550 0.029 Uiso 1 1 d R U . . .
H8B H 0.132006 0.549069 0.717090 0.029 Uiso 1 1 d R U . . .
O3 O 0.4031(2) 0.39796(12) 0.5585(2) 0.0163(5) Uani 1 1 d . . . . .
O6 O -0.1420(3) 0.40309(13) 0.5340(3) 0.0258(6) Uani 1 1 d . . . . .
O4 O 0.4352(3) 0.44281(13) 0.7525(2) 0.0198(5) Uani 1 1 d . . . . .
S2 S 0.7116(4) 0.2476(2) 0.9361(5) 0.0347(5) Uani 0.420(4) 1 d . . P A 2
C11 C -0.0061(4) 0.38489(17) 0.5855(3) 0.0141(6) Uani 1 1 d . . . . .
S3A S 0.2071(4) 0.21619(15) 0.7676(3) 0.0452(6) Uani 0.466(3) 1 d . . P C 2
C1 C 0.1593(3) 0.46598(17) 0.2795(3) 0.0144(6) Uani 1 1 d . . . . .
C12 C 0.0329(4) 0.31363(17) 0.6400(3) 0.0169(6) Uani 1 1 d . . . . .
C6 C 0.4637(3) 0.39549(18) 0.6874(3) 0.0150(6) Uani 1 1 d . . . . .
C7 C 0.5631(4) 0.33652(18) 0.7589(3) 0.0170(6) Uani 1 1 d . . . . .
C2 C 0.1234(4) 0.44091(18) 0.1422(3) 0.0163(6) Uani 1 1 d . . . . .
C10 C 0.6194(4) 0.3249(2) 0.8982(4) 0.0267(8) Uani 1 1 d D . . . .
H10A H 0.607784 0.355244 0.960725 0.032 Uiso 0.420(4) 1 calc R U P A 2
H10 H 0.596289 0.355145 0.954377 0.032 Uiso 0.580(4) 1 calc R U P A 1
C8 C 0.6066(5) 0.2845(2) 0.6961(4) 0.0313(9) Uani 1 1 d D . . . .
H8AA H 0.583208 0.283683 0.603019 0.038 Uiso 0.580(4) 1 calc R U P A 1
H8BB H 0.565724 0.281645 0.600643 0.038 Uiso 0.420(4) 1 calc R U P A 2
C5 C 0.0025(4) 0.3970(2) 0.0669(4) 0.0246(8) Uani 1 1 d D . . . .
H5A H -0.069298 0.382336 0.096988 0.029 Uiso 0.469(4) 1 calc R U P B 1
H5B H -0.072266 0.382880 0.093800 0.029 Uiso 0.531(4) 1 calc R U P B 2
C3 C 0.2122(4) 0.4559(2) 0.0770(4) 0.0254(8) Uani 1 1 d D . . . .
H3B H 0.298840 0.485021 0.113599 0.030 Uiso 0.531(4) 1 calc R U P B 2
H3A H 0.288849 0.490443 0.110222 0.030 Uiso 0.469(4) 1 calc R U P B 1
C13 C 0.1774(5) 0.2901(2) 0.7252(4) 0.0336(9) Uani 1 1 d D . . . .
H13A H 0.259083 0.322207 0.756937 0.040 Uiso 0.466(3) 1 calc R U P C 2
H13 H 0.271470 0.312834 0.749956 0.040 Uiso 0.534(3) 1 calc R U P C 1
C15 C -0.0730(5) 0.2603(2) 0.6104(4) 0.0345(9) Uani 1 1 d D . . . .
H15 H -0.178564 0.266415 0.557417 0.041 Uiso 0.534(3) 1 calc R U P C 1
H15A H -0.172962 0.267161 0.541960 0.041 Uiso 0.466(3) 1 calc R U P C 2
C14 C 0.1426(8) 0.2080(4) 0.7754(8) 0.0187(13) Uani 0.534(3) 1 d D . P C 1
H14 H 0.206617 0.183750 0.855457 0.022 Uiso 0.534(3) 1 calc R U P C 1
C9 C 0.7170(13) 0.2348(8) 0.7830(12) 0.0197(15) Uani 0.420(4) 1 d D . P A 2
H9 H 0.777173 0.203228 0.761633 0.024 Uiso 0.420(4) 1 calc R U P A 2
C9A C 0.7108(9) 0.2667(5) 0.9494(10) 0.0197(15) Uani 0.580(4) 1 d D . P A 1
H9A H 0.764157 0.253725 1.041620 0.024 Uiso 0.580(4) 1 calc R U P A 1
C14A C -0.0308(13) 0.1901(6) 0.6869(13) 0.0187(13) Uani 0.466(3) 1 d D . P C 2
H14A H -0.086219 0.151452 0.695117 0.022 Uiso 0.466(3) 1 calc R U P C 2
O9 O 0.4615(7) 0.5224(4) 0.9725(6) 0.0352(14) Uani 0.5 1 d G . P D -1
H9B H 0.495018 0.529032 1.058863 0.053 Uiso 0.5 1 d G U P D -1
H9C H 0.475982 0.478283 0.964832 0.053 Uiso 0.5 1 d G U P D -1
C4A C 0.006(2) 0.3756(11) -0.059(2) 0.026(3) Uani 0.531(4) 1 d D . P B 2
H4A H -0.061655 0.343776 -0.123341 0.031 Uiso 0.531(4) 1 calc R U P B 2
C4 C 0.1821(17) 0.4155(9) -0.046(2) 0.026(3) Uani 0.469(4) 1 d D . P B 1
H4 H 0.240196 0.411958 -0.095330 0.031 Uiso 0.469(4) 1 calc R U P B 1

loop_
_atom_site_aniso_label
_atom_site_aniso_U_11
_atom_site_aniso_U_22
_atom_site_aniso_U_33
_atom_site_aniso_U_23
_atom_site_aniso_U_13
_atom_site_aniso_U_12
Lu1 0.01051(6) 0.01204(8) 0.01167(7) -0.00117(4) 0.00523(5) 0.00004(4)
S2A 0.0364(10) 0.0231(12) 0.0357(11) 0.0060(7) 0.0079(8) 0.0095(7)
S1 0.0388(16) 0.0301(13) 0.0178(14) -0.0051(8) 0.0116(13) -0.0053(10)
S1A 0.0388(16) 0.0301(13) 0.0178(14) -0.0051(8) 0.0116(13) -0.0053(10)
O5 0.0347(14) 0.0270(15) 0.0273(14) -0.0063(11) 0.0204(12) -0.0141(11)
O7 0.0111(10) 0.0199(13) 0.0153(11) -0.0012(8) 0.0055(9) -0.0007(8)
O2 0.0127(10) 0.0160(12) 0.0128(11) -0.0013(8) 0.0028(9) -0.0016(8)
O1 0.0130(10) 0.0222(13) 0.0177(11) -0.0040(9) 0.0079(9) -0.0004(9)
S3 0.0653(17) 0.0307(10) 0.0410(11) 0.0095(7) 0.0250(12) 0.0082(10)
O8 0.0170(11) 0.0216(13) 0.0194(12) -0.0045(9) 0.0086(10) 0.0006(9)
O3 0.0176(11) 0.0155(12) 0.0143(11) 0.0004(8) 0.0056(9) 0.0029(8)
O6 0.0209(12) 0.0201(14) 0.0276(14) 0.0002(10) 0.0027(11) 0.0054(10)
O4 0.0217(12) 0.0219(13) 0.0145(11) -0.0014(9) 0.0069(10) 0.0059(9)
S2 0.0364(10) 0.0231(12) 0.0357(11) 0.0060(7) 0.0079(8) 0.0095(7)
C11 0.0201(15) 0.0126(16) 0.0101(14) 0.0000(10) 0.0073(12) -0.0011(11)
S3A 0.0653(17) 0.0307(10) 0.0410(11) 0.0095(7) 0.0250(12) 0.0082(10)
C1 0.0134(14) 0.0142(16) 0.0140(14) 0.0000(11) 0.0046(12) 0.0027(11)
C12 0.0223(16) 0.0139(17) 0.0144(15) 0.0016(11) 0.0081(13) 0.0047(12)
C6 0.0130(14) 0.0188(17) 0.0137(15) 0.0012(11) 0.0065(12) 0.0006(11)
C7 0.0126(14) 0.0186(18) 0.0179(16) 0.0027(12) 0.0051(13) 0.0015(11)
C2 0.0172(15) 0.0173(17) 0.0130(15) 0.0002(11) 0.0056(13) 0.0015(12)
C10 0.0256(18) 0.030(2) 0.0253(19) 0.0089(15) 0.0121(16) 0.0093(15)
C8 0.035(2) 0.025(2) 0.025(2) 0.0000(15) 0.0042(17) 0.0113(16)
C5 0.0234(17) 0.027(2) 0.0189(17) -0.0062(13) 0.0050(15) -0.0034(14)
C3 0.034(2) 0.023(2) 0.0263(19) -0.0023(14) 0.0192(17) -0.0029(15)
C13 0.035(2) 0.039(3) 0.0221(19) 0.0017(16) 0.0094(17) 0.0143(18)
C15 0.050(3) 0.023(2) 0.030(2) 0.0029(15) 0.018(2) -0.0104(18)
C14 0.023(3) 0.012(3) 0.027(3) 0.0073(19) 0.015(3) 0.000(2)
C9 0.030(3) 0.017(4) 0.020(3) -0.005(2) 0.018(3) -0.011(2)
C9A 0.030(3) 0.017(4) 0.020(3) -0.005(2) 0.018(3) -0.011(2)
C14A 0.023(3) 0.012(3) 0.027(3) 0.0073(19) 0.015(3) 0.000(2)
O9 0.034(3) 0.041(4) 0.025(3) -0.008(2) 0.008(3) 0.006(3)
C4A 0.015(3) 0.036(6) 0.017(6) 0.008(4) -0.001(4) -0.003(3)
C4 0.015(3) 0.036(6) 0.017(6) 0.008(4) -0.001(4) -0.003(3)

loop_
_atom_type_symbol
_atom_type_description
_atom_type_scat_dispersion_real
_atom_type_scat_dispersion_imag
_atom_type_scat_source
C C 0.0033 0.0016 'International Tables Vol C Tables 4.2.6.8 and 6.1.1.4'
H H 0.0000 0.0000 'International Tables Vol C Tables 4.2.6.8 and 6.1.1.4'
Lu Lu -0.4720 5.8584 'International Tables Vol C Tables 4.2.6.8 and 6.1.1.4'
O O 0.0106 0.0060 'International Tables Vol C Tables 4.2.6.8 and 6.1.1.4'
S S 0.1246 0.1234 'International Tables Vol C Tables 4.2.6.8 and 6.1.1.4'

loop_
_geom_angle_atom_site_label_1
_geom_angle_atom_site_label_2
_geom_angle_atom_site_label_3
_geom_angle
_geom_angle_site_symmetry_1
_geom_angle_site_symmetry_3
_geom_angle_publ_flag
O5 Lu1 O7 153.67(9) . . ?
O5 Lu1 O2 128.35(9) . . ?
O5 Lu1 O1 76.19(9) . . ?
O5 Lu1 O8 76.90(9) . . ?
O5 Lu1 O3 90.40(9) . . ?
O5 Lu1 O6 113.24(10) . 3_566 ?
O5 Lu1 O4 81.90(10) . . ?
O7 Lu1 O2 75.80(8) . . ?
O7 Lu1 O1 129.66(8) . . ?
O7 Lu1 O8 84.52(8) . . ?
O7 Lu1 O3 86.67(8) . . ?
O7 Lu1 O4 75.01(8) . . ?
O1 Lu1 O2 54.46(8) . . ?
O1 Lu1 O3 86.94(8) . . ?
O1 Lu1 O4 135.75(8) . . ?
O8 Lu1 O2 149.35(8) . . ?
O8 Lu1 O1 135.06(8) . . ?
O8 Lu1 O3 128.47(8) . . ?
O8 Lu1 O4 73.72(8) . . ?
O3 Lu1 O2 74.19(8) . . ?
O3 Lu1 O4 54.98(8) . . ?
O6 Lu1 O7 78.82(9) 3_566 . ?
O6 Lu1 O2 78.48(9) 3_566 . ?
O6 Lu1 O1 83.75(9) 3_566 . ?
O6 Lu1 O8 74.77(9) 3_566 . ?
O6 Lu1 O3 151.48(9) 3_566 . ?
O6 Lu1 O4 140.48(9) 3_566 . ?
O4 Lu1 O2 121.83(8) . . ?
C8 S2A C9A 94.9(5) . . ?
C5 S1 C4 94.0(9) . . ?
C3 S1A C4A 96.1(8) . . ?
C11 O5 Lu1 164.4(2) . . ?
Lu1 O7 H7A 109.6 . . ?
Lu1 O7 H7B 109.6 . . ?
H7A O7 H7B 104.4 . . ?
C1 O2 Lu1 92.09(18) . . ?
C1 O1 Lu1 93.98(18) . . ?
C14 S3 C15 100.3(4) . . ?
Lu1 O8 H8A 109.8 . . ?
Lu1 O8 H8B 109.9 . . ?
H8A O8 H8B 104.0 . . ?
C6 O3 Lu1 92.91(19) . . ?
C11 O6 Lu1 130.0(2) . 3_566 ?
C6 O4 Lu1 91.95(19) . . ?
C10 S2 C9 97.4(7) . . ?
O5 C11 C12 118.2(3) . . ?
O6 C11 O5 123.3(3) . . ?
O6 C11 C12 118.5(3) . . ?
C13 S3A C14A 93.7(4) . . ?
O2 C1 O1 118.9(3) . . ?
O2 C1 C2 120.0(3) . . ?
O1 C1 C2 121.0(3) . . ?
C13 C12 C11 125.5(3) . . ?
C13 C12 C15 110.9(4) . . ?
C15 C12 C11 123.5(3) . . ?
O3 C6 C7 119.8(3) . . ?
O4 C6 O3 119.7(3) . . ?
O4 C6 C7 120.5(3) . . ?
C10 C7 C6 123.8(3) . . ?
C8 C7 C6 124.3(3) . . ?
C8 C7 C10 111.9(3) . . ?
C5 C2 C1 124.2(3) . . ?
C3 C2 C1 123.1(3) . . ?
C3 C2 C5 112.6(3) . . ?
S2 C10 H10A 125.7 . . ?
C7 C10 S2 108.6(3) . . ?
C7 C10 H10A 125.7 . . ?
C7 C10 H10 121.8 . . ?
C9A C10 C7 116.5(5) . . ?
C9A C10 H10 121.8 . . ?
S2A C8 H8AA 125.0 . . ?
C7 C8 S2A 110.1(3) . . ?
C7 C8 H8AA 125.0 . . ?
C7 C8 H8BB 121.6 . . ?
C7 C8 C9 116.8(7) . . ?
C9 C8 H8BB 121.6 . . ?
S1 C5 H5A 123.0 . . ?
C2 C5 S1 114.1(4) . . ?
C2 C5 H5A 123.0 . . ?
C2 C5 H5B 124.3 . . ?
C2 C5 C4A 111.4(9) . . ?
C4A C5 H5B 124.3 . . ?
S1A C3 H3B 123.9 . . ?
C2 C3 S1A 112.2(3) . . ?
C2 C3 H3B 123.9 . . ?
C2 C3 H3A 121.5 . . ?
C2 C3 C4 117.0(8) . . ?
C4 C3 H3A 121.5 . . ?
S3A C13 H13A 119.2 . . ?
C12 C13 S3A 121.6(4) . . ?
C12 C13 H13A 119.2 . . ?
C12 C13 H13 128.6 . . ?
C12 C13 C14 102.7(4) . . ?
C14 C13 H13 128.6 . . ?
S3 C15 H15 123.8 . . ?
C12 C15 S3 112.4(4) . . ?
C12 C15 H15 123.8 . . ?
C12 C15 H15A 119.4 . . ?
C12 C15 C14A 121.3(6) . . ?
C14A C15 H15A 119.4 . . ?
S3 C14 C13 107.5(5) . . ?
S3 C14 H14 126.2 . . ?
C13 C14 H14 126.2 . . ?
S2 C9 H9 128.8 . . ?
C8 C9 S2 102.4(9) . . ?
C8 C9 H9 128.8 . . ?
S2A C9A H9A 126.9 . . ?
C10 C9A S2A 106.2(7) . . ?
C10 C9A H9A 126.9 . . ?
S3A C14A H14A 134.9 . . ?
C15 C14A S3A 90.2(5) . . ?
C15 C14A H14A 134.9 . . ?
H9B O9 H9C 104.5 . . ?
S1A C4A H4A 126.2 . . ?
C5 C4A S1A 107.5(13) . . ?
C5 C4A H4A 126.2 . . ?
S1 C4 H4 129.6 . . ?
C3 C4 S1 100.8(12) . . ?
C3 C4 H4 129.6 . . ?

loop_
_geom_bond_atom_site_label_1
_geom_bond_atom_site_label_2
_geom_bond_distance
_geom_bond_site_symmetry_2
_geom_bond_publ_flag
Lu1 O5 2.187(2) . ?
Lu1 O7 2.299(2) . ?
Lu1 O2 2.409(2) . ?
Lu1 O1 2.367(2) . ?
Lu1 O8 2.355(2) . ?
Lu1 O3 2.368(2) . ?
Lu1 O6 2.240(3) 3_566 ?
Lu1 O4 2.396(2) . ?
S2A C8 1.703(5) . ?
S2A C9A 1.746(8) . ?
S1 C5 1.659(7) . ?
S1 C4 1.90(2) . ?
S1A C3 1.623(6) . ?
S1A C4A 1.69(2) . ?
O5 C11 1.258(4) . ?
O7 H7A 0.8723 . ?
O7 H7B 0.8726 . ?
O2 C1 1.268(4) . ?
O1 C1 1.270(4) . ?
S3 C15 1.653(6) . ?
S3 C14 1.372(9) . ?
O8 H8A 0.8809 . ?
O8 H8B 0.8817 . ?
O3 C6 1.278(4) . ?
O6 C11 1.253(4) . ?
O4 C6 1.266(4) . ?
S2 C10 1.693(5) . ?
S2 C9 1.733(12) . ?
C11 C12 1.476(4) . ?
S3A C13 1.483(5) . ?
S3A C14A 2.169(12) . ?
C1 C2 1.478(4) . ?
C12 C13 1.391(5) . ?
C12 C15 1.396(5) . ?
C6 C7 1.477(4) . ?
C7 C10 1.403(5) . ?
C7 C8 1.389(5) . ?
C2 C5 1.395(5) . ?
C2 C3 1.389(5) . ?
C10 H10A 0.9500 . ?
C10 H10 0.9500 . ?
C10 C9A 1.388(10) . ?
C8 H8AA 0.9500 . ?
C8 H8BB 0.9500 . ?
C8 C9 1.446(13) . ?
C5 H5A 0.9500 . ?
C5 H5B 0.9500 . ?
C5 C4A 1.463(18) . ?
C3 H3B 0.9500 . ?
C3 H3A 0.9500 . ?
C3 C4 1.48(2) . ?
C13 H13A 0.9500 . ?
C13 H13 0.9500 . ?
C13 C14 1.757(8) . ?
C15 H15 0.9500 . ?
C15 H15A 0.9500 . ?
C15 C14A 1.546(11) . ?
C14 H14 0.9500 . ?
C9 H9 0.9500 . ?
C9A H9A 0.9500 . ?
C14A H14A 0.9500 . ?
O9 H9B 0.8700 . ?
O9 H9C 0.8699 . ?
C4A H4A 0.9500 . ?
C4 H4 0.9500 . ?

loop_
_geom_torsion_atom_site_label_1
_geom_torsion_atom_site_label_2
_geom_torsion_atom_site_label_3
_geom_torsion_atom_site_label_4
_geom_torsion
_geom_torsion_site_symmetry_1
_geom_torsion_site_symmetry_2
_geom_torsion_site_symmetry_3
_geom_torsion_site_symmetry_4
_geom_torsion_publ_flag
Lu1 O5 C11 O6 -60.5(11) . . . . ?
Lu1 O5 C11 C12 120.2(9) . . . . ?
Lu1 O2 C1 O1 7.2(3) . . . . ?
Lu1 O2 C1 C2 -170.1(3) . . . . ?
Lu1 O1 C1 O2 -7.4(3) . . . . ?
Lu1 O1 C1 C2 169.9(3) . . . . ?
Lu1 O3 C6 O4 -7.2(3) . . . . ?
Lu1 O3 C6 C7 171.2(3) . . . . ?
Lu1 O6 C11 O5 -2.9(5) 3_566 . . . ?
Lu1 O6 C11 C12 176.4(2) 3_566 . . . ?
Lu1 O4 C6 O3 7.1(3) . . . . ?
Lu1 O4 C6 C7 -171.3(3) . . . . ?
O5 C11 C12 C13 14.2(5) . . . . ?
O5 C11 C12 C15 -165.0(3) . . . . ?
O2 C1 C2 C5 173.0(3) . . . . ?
O2 C1 C2 C3 -3.5(5) . . . . ?
O1 C1 C2 C5 -4.3(5) . . . . ?
O1 C1 C2 C3 179.3(3) . . . . ?
O3 C6 C7 C10 -171.9(3) . . . . ?
O3 C6 C7 C8 5.2(5) . . . . ?
O6 C11 C12 C13 -165.2(3) . . . . ?
O6 C11 C12 C15 15.6(5) . . . . ?
O4 C6 C7 C10 6.5(5) . . . . ?
O4 C6 C7 C8 -176.4(3) . . . . ?
C11 C12 C13 S3A -175.8(3) . . . . ?
C11 C12 C13 C14 170.1(4) . . . . ?
C11 C12 C15 S3 176.2(3) . . . . ?
C11 C12 C15 C14A -170.5(6) . . . . ?
C1 C2 C5 S1 -176.1(4) . . . . ?
C1 C2 C5 C4A -174.1(10) . . . . ?
C1 C2 C3 S1A 176.6(3) . . . . ?
C1 C2 C3 C4 167.2(8) . . . . ?
C12 C13 C14 S3 24.0(6) . . . . ?
C12 C15 C14A S3A -13.7(7) . . . . ?
C6 C7 C10 S2 173.8(3) . . . . ?
C6 C7 C10 C9A 179.7(5) . . . . ?
C6 C7 C8 S2A -175.0(3) . . . . ?
C6 C7 C8 C9 173.6(6) . . . . ?
C7 C10 C9A S2A -5.6(7) . . . . ?
C7 C8 C9 S2 16.3(9) . . . . ?
C2 C5 C4A S1A -3.9(16) . . . . ?
C2 C3 C4 S1 12.3(12) . . . . ?
C10 S2 C9 C8 -15.4(8) . . . . ?
C10 C7 C8 S2A 2.4(4) . . . . ?
C10 C7 C8 C9 -9.0(7) . . . . ?
C8 S2A C9A C10 5.8(6) . . . . ?
C8 C7 C10 S2 -3.6(4) . . . . ?
C8 C7 C10 C9A 2.2(6) . . . . ?
C5 S1 C4 C3 -9.7(10) . . . . ?
C5 C2 C3 S1A -0.2(4) . . . . ?
C5 C2 C3 C4 -9.6(8) . . . . ?
C3 S1A C4A C5 3.3(14) . . . . ?
C3 C2 C5 S1 0.7(5) . . . . ?
C3 C2 C5 C4A 2.7(11) . . . . ?
C13 C12 C15 S3 -3.1(5) . . . . ?
C13 C12 C15 C14A 10.2(7) . . . . ?
C15 S3 C14 C13 -23.4(5) . . . . ?
C15 C12 C13 S3A 3.4(5) . . . . ?
C15 C12 C13 C14 -10.7(5) . . . . ?
C14 S3 C15 C12 19.0(5) . . . . ?
C9 S2 C10 C7 11.8(6) . . . . ?
C9A S2A C8 C7 -4.9(5) . . . . ?
C14A S3A C13 C12 -10.3(5) . . . . ?
C4A S1A C3 C2 -1.9(9) . . . . ?
C4 S1 C5 C2 5.8(8) . . . . ?
